data_4103956
loop_
_publ_author_name
'Rockford W. Coscia'
'Tristan H. Lambert'

_publ_section_title
;
 Development of a Formal [4 + 1] Cycloaddition: Pd(OAc)2-Catalyzed
 Intramolecular Cyclopropanation of 1,3-Dienyl \b-Keto Esters and
 MgI2-Promoted Vinylcyclopropane-Cyclopentene Rearrangement
;
_journal_name_full 'Journal of the American Chemical Society'
_journal_page_first 2496
_journal_page_last 2498
_journal_paper_doi 10.1021/ja809226x
_journal_volume 131
_journal_year 2009
_chemical_formula_sum 'C13 H18 O3'
_chemical_formula_weight 222.27
_chemical_name_systematic
;
 ?
;
_space_group_IT_number 14
_symmetry_cell_setting monoclinic
_symmetry_space_group_name_Hall '-P 2ybc'
_symmetry_space_group_name_H-M 'P 1 21/c 1'
_atom_sites_solution_hydrogens geom
_atom_sites_solution_primary direct
_atom_sites_solution_secondary difmap
_audit_creation_method SHELXL-97
_cell_angle_alpha 90.00
_cell_angle_beta 90.2930(10)
_cell_angle_gamma 90.00
_cell_formula_units_Z 4
_cell_length_a 8.3469(4)
_cell_length_b 14.3509(7)
_cell_length_c 10.0116(5)
_cell_measurement_reflns_used 9870
_cell_measurement_temperature 125(2)
_cell_measurement_theta_max 32.52
_cell_measurement_theta_min 2.44
_cell_volume 1199.23(10)
_computing_cell_refinement 'Bruker SMART'
_computing_data_collection 'Bruker SMART'
_computing_data_reduction 'Bruker SAINT'
_computing_molecular_graphics 'Bruker SHELXTL'
_computing_publication_material 'Bruker SHELXTL'
_computing_structure_refinement 'SHELXL-97 (Sheldrick, 1997)'
_computing_structure_solution 'SHELXS-97 (Sheldrick, 1990)'
_diffrn_ambient_temperature 125(2)
_diffrn_measured_fraction_theta_full 0.956
_diffrn_measured_fraction_theta_max 0.956
_diffrn_measurement_device_type 'CCD area detector'
_diffrn_measurement_method 'phi and omega scans'
_diffrn_radiation_monochromator graphite
_diffrn_radiation_source 'fine-focus sealed tube'
_diffrn_radiation_type MoK\a
_diffrn_radiation_wavelength 0.71073
_diffrn_reflns_av_R_equivalents 0.0211
_diffrn_reflns_av_sigmaI/netI 0.0138
_diffrn_reflns_limit_h_max 12
_diffrn_reflns_limit_h_min -12
_diffrn_reflns_limit_k_max 21
_diffrn_reflns_limit_k_min -21
_diffrn_reflns_limit_l_max 15
_diffrn_reflns_limit_l_min -15
_diffrn_reflns_number 20305
_diffrn_reflns_theta_full 32.64
_diffrn_reflns_theta_max 32.64
_diffrn_reflns_theta_min 2.44
_exptl_absorpt_coefficient_mu 0.086
_exptl_absorpt_correction_T_max 0.9705
_exptl_absorpt_correction_T_min 0.9582
_exptl_absorpt_correction_type empirical
_exptl_absorpt_process_details sadabs
_exptl_crystal_colour colorless
_exptl_crystal_density_diffrn 1.231
_exptl_crystal_density_method 'not measured'
_exptl_crystal_description block
_exptl_crystal_F_000 480
_exptl_crystal_size_max 0.50
_exptl_crystal_size_mid 0.40
_exptl_crystal_size_min 0.35
_refine_diff_density_max 0.448
_refine_diff_density_min -0.179
_refine_diff_density_rms 0.045
_refine_ls_extinction_method none
_refine_ls_goodness_of_fit_ref 1.042
_refine_ls_hydrogen_treatment constr
_refine_ls_matrix_type full
_refine_ls_number_parameters 145
_refine_ls_number_reflns 4204
_refine_ls_number_restraints 0
_refine_ls_restrained_S_all 1.042
_refine_ls_R_factor_all 0.0395
_refine_ls_R_factor_gt 0.0361
_refine_ls_shift/su_max 0.000
_refine_ls_shift/su_mean 0.000
_refine_ls_structure_factor_coef Fsqd
_refine_ls_weighting_details 'calc w=1/[\s^2^(Fo^2^)+(0.0626P)^2^+0.2184P] where P=(Fo^2^+2Fc^2^)/3'
_refine_ls_weighting_scheme calc
_refine_ls_wR_factor_gt 0.1035
_refine_ls_wR_factor_ref 0.1070
_reflns_number_gt 3825
_reflns_number_total 4204
_reflns_threshold_expression >2sigma(I)
_cod_data_source_file ja809226x_si_001.cif
_cod_data_source_block rcs10
_cod_database_code 4103956

loop_
_symmetry_equiv_pos_as_xyz
'x, y, z'
'-x, y+1/2, -z+1/2'
'-x, -y, -z'
'x, -y-1/2, z-1/2'

loop_
_atom_site_label
_atom_site_type_symbol
_atom_site_fract_x
_atom_site_fract_y
_atom_site_fract_z
_atom_site_U_iso_or_equiv
_atom_site_adp_type
_atom_site_occupancy
_atom_site_symmetry_multiplicity
_atom_site_calc_flag
_atom_site_refinement_flags
O1 O 0.42996(7) 0.26820(4) 0.33757(6) 0.02478(12) Uani 1 1 d .
O2 O 0.07888(7) 0.07115(5) 0.37024(6) 0.02923(14) Uani 1 1 d .
O3 O 0.24882(6) 0.14671(4) 0.50639(5) 0.02213(12) Uani 1 1 d .
C1 C 0.46700(8) 0.18777(5) 0.31605(6) 0.01619(12) Uani 1 1 d .
C2 C 0.33852(7) 0.11564(4) 0.29008(6) 0.01501(12) Uani 1 1 d .
C3 C 0.38320(8) 0.02581(5) 0.21810(7) 0.01858(13) Uani 1 1 d .
H3A H 0.3127 -0.0285 0.2390 0.022 Uiso 1 1 calc R
C4 C 0.55808(9) 0.00164(5) 0.20072(8) 0.02480(15) Uani 1 1 d .
H4A H 0.5711 -0.0335 0.1164 0.030 Uiso 1 1 calc R
H4B H 0.5923 -0.0394 0.2750 0.030 Uiso 1 1 calc R
C5 C 0.66665(8) 0.08725(6) 0.19764(8) 0.02375(15) Uani 1 1 d .
H5A H 0.6480 0.1212 0.1129 0.028 Uiso 1 1 calc R
H5B H 0.7797 0.0664 0.1987 0.028 Uiso 1 1 calc R
C6 C 0.64038(8) 0.15488(5) 0.31502(7) 0.01809(13) Uani 1 1 d .
C7 C 0.30320(8) 0.10162(5) 0.13918(6) 0.01711(12) Uani 1 1 d .
H7A H 0.3770 0.1366 0.0788 0.021 Uiso 1 1 calc R
C8 C 0.13945(8) 0.08946(5) 0.08502(7) 0.01938(13) Uani 1 1 d .
H8A H 0.0669 0.0503 0.1315 0.023 Uiso 1 1 calc R
C9 C 0.08983(9) 0.13118(5) -0.02616(8) 0.02483(15) Uani 1 1 d .
H9A H 0.1606 0.1706 -0.0741 0.030 Uiso 1 1 calc R
H9B H -0.0164 0.1216 -0.0577 0.030 Uiso 1 1 calc R
C10 C 0.66836(9) 0.10525(5) 0.44969(8) 0.02379(14) Uani 1 1 d .
H10A H 0.6514 0.1494 0.5229 0.036 Uiso 1 1 calc R
H10B H 0.7784 0.0815 0.4536 0.036 Uiso 1 1 calc R
H10C H 0.5931 0.0532 0.4582 0.036 Uiso 1 1 calc R
C11 C 0.75389(9) 0.23783(6) 0.30409(10) 0.02950(17) Uani 1 1 d .
H11A H 0.7363 0.2694 0.2185 0.044 Uiso 1 1 calc R
H11B H 0.8649 0.2159 0.3095 0.044 Uiso 1 1 calc R
H11C H 0.7333 0.2814 0.3773 0.044 Uiso 1 1 calc R
C12 C 0.20594(8) 0.10914(5) 0.38917(7) 0.01736(12) Uani 1 1 d .
C13 C 0.12871(10) 0.14281(6) 0.61014(8) 0.02670(16) Uani 1 1 d .
H13A H 0.1710 0.1718 0.6917 0.040 Uiso 1 1 calc R
H13B H 0.1013 0.0776 0.6284 0.040 Uiso 1 1 calc R
H13C H 0.0326 0.1763 0.5806 0.040 Uiso 1 1 calc R

loop_
_atom_site_aniso_label
_atom_site_aniso_U_11
_atom_site_aniso_U_22
_atom_site_aniso_U_33
_atom_site_aniso_U_23
_atom_site_aniso_U_13
_atom_site_aniso_U_12
O1 0.0223(2) 0.0165(2) 0.0356(3) -0.0041(2) 0.0006(2) -0.00017(18)
O2 0.0195(3) 0.0440(4) 0.0242(3) 0.0004(2) 0.00265(19) -0.0106(2)
O3 0.0209(2) 0.0273(3) 0.0183(2) -0.00338(18) 0.00416(18) -0.00203(19)
C1 0.0147(3) 0.0173(3) 0.0166(3) -0.0002(2) -0.00007(19) -0.0006(2)
C2 0.0132(2) 0.0149(3) 0.0170(3) -0.00116(19) 0.00082(19) -0.00009(19)
C3 0.0178(3) 0.0156(3) 0.0223(3) -0.0036(2) -0.0009(2) 0.0015(2)
C4 0.0203(3) 0.0234(3) 0.0307(4) -0.0087(3) -0.0008(3) 0.0066(2)
C5 0.0154(3) 0.0313(4) 0.0246(3) -0.0025(3) 0.0035(2) 0.0036(2)
C6 0.0130(3) 0.0193(3) 0.0220(3) 0.0018(2) -0.0005(2) -0.0011(2)
C7 0.0155(3) 0.0190(3) 0.0169(3) -0.0013(2) -0.0003(2) -0.0013(2)
C8 0.0162(3) 0.0211(3) 0.0208(3) -0.0011(2) -0.0014(2) -0.0027(2)
C9 0.0241(3) 0.0256(3) 0.0247(3) 0.0008(3) -0.0064(3) -0.0024(3)
C10 0.0218(3) 0.0265(3) 0.0230(3) 0.0032(2) -0.0038(2) 0.0008(2)
C11 0.0179(3) 0.0267(4) 0.0439(5) 0.0070(3) -0.0017(3) -0.0065(3)
C12 0.0159(3) 0.0182(3) 0.0180(3) 0.0018(2) 0.0013(2) 0.0014(2)
C13 0.0279(4) 0.0313(4) 0.0210(3) -0.0009(3) 0.0091(3) 0.0007(3)

loop_
_atom_type_symbol
_atom_type_description
_atom_type_scat_dispersion_real
_atom_type_scat_dispersion_imag
_atom_type_scat_source
C C 0.0033 0.0016 'International Tables Vol C Tables 4.2.6.8 and 6.1.1.4'
H H 0.0000 0.0000 'International Tables Vol C Tables 4.2.6.8 and 6.1.1.4'
O O 0.0106 0.0060 'International Tables Vol C Tables 4.2.6.8 and 6.1.1.4'

loop_
_geom_angle_atom_site_label_1
_geom_angle_atom_site_label_2
_geom_angle_atom_site_label_3
_geom_angle
C12 O3 C13 115.48(6)
O1 C1 C2 120.01(6)
O1 C1 C6 122.60(6)
C2 C1 C6 117.39(5)
C12 C2 C1 117.13(5)
C12 C2 C3 116.44(5)
C1 C2 C3 119.03(5)
C12 C2 C7 120.09(5)
C1 C2 C7 112.80(5)
C3 C2 C7 58.36(4)
C7 C3 C4 122.25(6)
C7 C3 C2 61.71(4)
C4 C3 C2 119.17(6)
C3 C4 C5 113.04(6)
C4 C5 C6 113.87(6)
C1 C6 C11 110.45(6)
C1 C6 C5 109.85(5)
C11 C6 C5 110.24(6)
C1 C6 C10 106.09(5)
C11 C6 C10 109.38(6)
C5 C6 C10 110.77(6)
C8 C7 C3 121.07(6)
C8 C7 C2 122.92(6)
C3 C7 C2 59.93(4)
C9 C8 C7 122.55(6)
O2 C12 O3 123.41(6)
O2 C12 C2 125.30(6)
O3 C12 C2 111.20(6)

loop_
_geom_bond_atom_site_label_1
_geom_bond_atom_site_label_2
_geom_bond_distance
O1 C1 1.2144(8)
O2 C12 1.2066(9)
O3 C12 1.3385(8)
O3 C13 1.4484(9)
C1 C2 1.5120(9)
C1 C6 1.5224(9)
C2 C12 1.4929(9)
C2 C3 1.5243(9)
C2 C7 1.5509(9)
C3 C7 1.4995(9)
C3 C4 1.5113(10)
C4 C5 1.5271(11)
C5 C6 1.5407(10)
C6 C11 1.5256(10)
C6 C10 1.5416(10)
C7 C8 1.4781(9)
C8 C9 1.3283(10)
